data_7018215
loop_
_publ_author_name
'Oseback, Shannon N.'
'Shim, Sarah W.'
'Kumar, Mukesh'
'Greer, Samuel M.'
'Gardner, Sean R.'
'Lemar, Keisha M.'
'Degregory, Paul R.'
'Papish, Elizabeth T.'
'Tierney, David L.'
'Zeller, Matthias'
'Yap, Glenn P. A.'

_publ_section_title
;
 Crowded bis ligand complexes of Ttz(Ph,Me) with first row transition
 metals rearrange due to ligand field effects: structural and electronic
 characterization (Ttz(Ph,Me) =
 tris(3-phenyl-5-methyl-1,2,4-triazolyl)borate).
;
_journal_issue 9
_journal_name_full 'Dalton transactions (Cambridge, England : 2003)'
_journal_page_first 2774
_journal_page_last 2787
_journal_paper_doi 10.1039/c2dt12029a
_journal_volume 41
_journal_year 2012
_chemical_formula_moiety '2(C27 H25 B Br N9 Zn), C H4 O'
_chemical_formula_sum 'C55 H54 B2 Br2 N18 O Zn2'
_chemical_formula_weight 1295.34
_chemical_name_systematic
;
?
;
_space_group_IT_number 147
_symmetry_cell_setting trigonal
_symmetry_space_group_name_Hall '-P 3'
_symmetry_space_group_name_H-M 'P -3'
_atom_sites_solution_hydrogens geom
_atom_sites_solution_primary direct
_atom_sites_solution_secondary difmap
_audit_creation_method SHELXL-97
_cell_angle_alpha 90.00
_cell_angle_beta 90.00
_cell_angle_gamma 120.00
_cell_formula_units_Z 1
_cell_length_a 10.952(3)
_cell_length_b 10.952(3)
_cell_length_c 13.883(4)
_cell_measurement_reflns_used 1017
_cell_measurement_temperature 120(2)
_cell_measurement_theta_max 28.10
_cell_measurement_theta_min 2.60
_cell_volume 1442.1(7)
_computing_cell_refinement 'SAINT (Bruker, 2002)'
_computing_data_collection 'SMART (Bruker, 2002)'
_computing_data_reduction SAINT
_computing_molecular_graphics 'SHELXTL (Sheldrick, 2001)'
_computing_publication_material 'SHELXTL (Sheldrick, 2001)'
_computing_structure_refinement 'SHELXL-97 (Sheldrick, 1997)'
_computing_structure_solution 'SHELXS-97 (Sheldrick, 1990)'
_diffrn_ambient_temperature 120(2)
_diffrn_detector_area_resol_mean 836.6
_diffrn_measured_fraction_theta_full 0.999
_diffrn_measured_fraction_theta_max 0.999
_diffrn_measurement_device_type 'Bruker AXS APEX diffractometer'
_diffrn_measurement_method \w
_diffrn_radiation_monochromator graphite
_diffrn_radiation_source 'fine-focus sealed tube'
_diffrn_radiation_type MoK\a
_diffrn_radiation_wavelength 0.71073
_diffrn_reflns_av_R_equivalents 0.0327
_diffrn_reflns_av_sigmaI/netI 0.0175
_diffrn_reflns_limit_h_max 14
_diffrn_reflns_limit_h_min -14
_diffrn_reflns_limit_k_max 14
_diffrn_reflns_limit_k_min -14
_diffrn_reflns_limit_l_max 18
_diffrn_reflns_limit_l_min -18
_diffrn_reflns_number 20009
_diffrn_reflns_theta_full 25.00
_diffrn_reflns_theta_max 28.31
_diffrn_reflns_theta_min 2.15
_diffrn_standards_decay_% 1
_diffrn_standards_interval_count 0
_diffrn_standards_interval_time 0
_diffrn_standards_number 0
_exptl_absorpt_coefficient_mu 2.273
_exptl_absorpt_correction_T_max 0.7848
_exptl_absorpt_correction_T_min 0.5373
_exptl_absorpt_correction_type multi-scan
_exptl_absorpt_process_details 'SADABS (Sheldrick, 2003)'
_exptl_crystal_colour colourless
_exptl_crystal_density_diffrn 1.492
_exptl_crystal_density_method 'not measured'
_exptl_crystal_description plate
_exptl_crystal_F_000 658
_exptl_crystal_size_max 0.31
_exptl_crystal_size_mid 0.27
_exptl_crystal_size_min 0.11
_refine_diff_density_max 0.496
_refine_diff_density_min -0.300
_refine_diff_density_rms 0.067
_refine_ls_extinction_method none
_refine_ls_goodness_of_fit_ref 1.058
_refine_ls_hydrogen_treatment mixed
_refine_ls_matrix_type full
_refine_ls_number_parameters 135
_refine_ls_number_reflns 2421
_refine_ls_number_restraints 1
_refine_ls_restrained_S_all 1.058
_refine_ls_R_factor_all 0.0316
_refine_ls_R_factor_gt 0.0274
_refine_ls_shift/su_max 0.002
_refine_ls_shift/su_mean 0.000
_refine_ls_structure_factor_coef Fsqd
_refine_ls_weighting_details 'calc w=1/[\s^2^(Fo^2^)+(0.0390P)^2^+0.6533P] where P=(Fo^2^+2Fc^2^)/3'
_refine_ls_weighting_scheme calc
_refine_ls_wR_factor_gt 0.0696
_refine_ls_wR_factor_ref 0.0722
_reflns_number_gt 2169
_reflns_number_total 2421
_reflns_threshold_expression >2sigma(I)
_cod_data_source_file c2dt12029a.txt
_cod_data_source_block lizp026a
_cod_depositor_comments
;
The following automatic conversions were performed:

'_symmetry_cell_setting' value 'Trigonal' changed to 'trigonal'
according to /home/saulius/struct/CIF-dictionaries/cif_core.dic
dictionary named 'cif_core.dic' version 2.4.1 from 2010-06-29.

Automatic conversion script
Id: cif_fix_values 1715 2011-07-08 13:25:40Z adriana 
;
_cod_original_sg_symbol_H-M P-3
_cod_database_code 7018215

loop_
_symmetry_equiv_pos_as_xyz
'x, y, z'
'-y, x-y, z'
'-x+y, -x, z'
'-x, -y, -z'
'y, -x+y, -z'
'x-y, x, -z'

loop_
_atom_site_label
_atom_site_type_symbol
_atom_site_fract_x
_atom_site_fract_y
_atom_site_fract_z
_atom_site_U_iso_or_equiv
_atom_site_adp_type
_atom_site_occupancy
_atom_site_symmetry_multiplicity
_atom_site_calc_flag
_atom_site_refinement_flags
_atom_site_disorder_assembly
_atom_site_disorder_group
Zn1 Zn 0.6667 0.3333 0.23636(2) 0.01700(9) Uani 1 3 d S . .
Br1 Br 0.6667 0.3333 0.399965(19) 0.02789(10) Uani 1 3 d S . .
B1 B 0.6667 0.3333 0.0171(2) 0.0180(5) Uani 1 3 d S . .
H1 H 0.6667 0.3333 -0.060(2) 0.022 Uiso 1 3 d S . .
N1 N 0.50961(13) 0.32761(13) 0.15447(9) 0.0182(3) Uani 1 1 d . . .
N2 N 0.53091(13) 0.32724(13) 0.05658(9) 0.0182(3) Uani 1 1 d . . .
N3 N 0.32312(14) 0.31037(15) 0.07615(10) 0.0222(3) Uani 1 1 d D . .
C1 C 0.17905(18) 0.23335(18) 0.27346(13) 0.0268(3) Uani 1 1 d . . .
H1A H 0.1226 0.1633 0.2276 0.032 Uiso 1 1 calc R . .
C2 C 0.1192(2) 0.2448(2) 0.35892(14) 0.0329(4) Uani 1 1 d . . .
H2A H 0.0222 0.1820 0.3716 0.039 Uiso 1 1 calc R . .
C3 C 0.2012(2) 0.3479(2) 0.42565(13) 0.0335(4) Uani 1 1 d . . .
H3A H 0.1600 0.3559 0.4838 0.040 Uiso 1 1 calc R . .
C4 C 0.3423(2) 0.4389(2) 0.40776(14) 0.0337(4) Uani 1 1 d . . .
H4A H 0.3980 0.5096 0.4535 0.040 Uiso 1 1 calc R . .
C5 C 0.40356(18) 0.42745(19) 0.32269(13) 0.0278(4) Uani 1 1 d . . .
H5A H 0.5010 0.4897 0.3108 0.033 Uiso 1 1 calc R . .
C6 C 0.32184(17) 0.32463(17) 0.25509(11) 0.0212(3) Uani 1 1 d . . .
C7 C 0.38411(16) 0.31808(16) 0.16250(11) 0.0194(3) Uani 1 1 d . . .
C8 C 0.41729(16) 0.31739(16) 0.01213(11) 0.0200(3) Uani 1 1 d . . .
C9 C 0.40003(18) 0.31888(17) -0.09385(11) 0.0240(3) Uani 1 1 d . . .
H9A H 0.3145 0.3229 -0.1083 0.036 Uiso 0.61(2) 1 calc PR . .
H9B H 0.3921 0.2331 -0.1219 0.036 Uiso 0.61(2) 1 calc PR . .
H9C H 0.4821 0.4017 -0.1213 0.036 Uiso 0.61(2) 1 calc PR . .
H9D H 0.4780 0.3156 -0.1260 0.036 Uiso 0.39(2) 1 calc PR . .
H9E H 0.4003 0.4053 -0.1125 0.036 Uiso 0.39(2) 1 calc PR . .
H9F H 0.3104 0.2367 -0.1130 0.036 Uiso 0.39(2) 1 calc PR . .
O1 O 0.0419(13) 0.0468(12) 0.0853(5) 0.037(2) Uani 0.166666666666 1 d P A -1
H1B H 0.1182 0.1230 0.0790 0.055 Uiso 0.166666666666 1 calc PRD A -1
C10 C -0.014(7) -0.011(12) -0.0089(12) 0.037(2) Uani 0.166666666666 1 d P A -1
H10A H -0.1150 -0.0444 -0.0105 0.055 Uiso 0.166666666666 1 calc PR A -1
H10B H 0.0021 -0.0901 -0.0220 0.055 Uiso 0.166666666666 1 calc PR A -1
H10C H 0.0344 0.0620 -0.0580 0.055 Uiso 0.166666666666 1 calc PR A -1

loop_
_atom_site_aniso_label
_atom_site_aniso_U_11
_atom_site_aniso_U_22
_atom_site_aniso_U_33
_atom_site_aniso_U_23
_atom_site_aniso_U_13
_atom_site_aniso_U_12
Zn1 0.01847(11) 0.01847(11) 0.01406(15) 0.000 0.000 0.00924(6)
Br1 0.03413(12) 0.03413(12) 0.01542(14) 0.000 0.000 0.01706(6)
B1 0.0178(8) 0.0178(8) 0.0185(14) 0.000 0.000 0.0089(4)
N1 0.0200(6) 0.0197(6) 0.0151(6) 0.0000(5) 0.0008(5) 0.0102(5)
N2 0.0201(6) 0.0195(6) 0.0152(6) -0.0009(5) -0.0006(5) 0.0101(5)
N3 0.0220(6) 0.0238(7) 0.0230(7) -0.0033(5) -0.0033(5) 0.0132(5)
C1 0.0255(8) 0.0265(8) 0.0284(9) 0.0019(6) 0.0020(6) 0.0130(7)
C2 0.0276(9) 0.0358(10) 0.0344(10) 0.0064(8) 0.0094(7) 0.0152(8)
C3 0.0395(10) 0.0439(11) 0.0264(9) 0.0028(8) 0.0088(7) 0.0277(9)
C4 0.0367(10) 0.0413(10) 0.0288(9) -0.0090(8) -0.0019(7) 0.0236(9)
C5 0.0245(8) 0.0319(9) 0.0287(9) -0.0063(7) -0.0006(7) 0.0152(7)
C6 0.0231(7) 0.0228(7) 0.0217(7) 0.0009(6) 0.0010(6) 0.0145(6)
C7 0.0198(7) 0.0169(7) 0.0222(7) -0.0011(5) -0.0005(6) 0.0095(6)
C8 0.0221(7) 0.0168(7) 0.0219(7) -0.0022(6) -0.0034(6) 0.0104(6)
C9 0.0300(8) 0.0226(8) 0.0213(8) -0.0028(6) -0.0067(6) 0.0145(7)
O1 0.028(7) 0.035(8) 0.034(4) -0.004(3) -0.001(3) 0.005(3)
C10 0.028(7) 0.035(8) 0.034(4) -0.004(3) -0.001(3) 0.005(3)

loop_
_atom_type_symbol
_atom_type_description
_atom_type_scat_dispersion_real
_atom_type_scat_dispersion_imag
_atom_type_scat_source
C C 0.0033 0.0016 'International Tables Vol C Tables 4.2.6.8 and 6.1.1.4'
H H 0.0000 0.0000 'International Tables Vol C Tables 4.2.6.8 and 6.1.1.4'
B B 0.0013 0.0007 'International Tables Vol C Tables 4.2.6.8 and 6.1.1.4'
N N 0.0061 0.0033 'International Tables Vol C Tables 4.2.6.8 and 6.1.1.4'
Zn Zn 0.2839 1.4301 'International Tables Vol C Tables 4.2.6.8 and 6.1.1.4'
Br Br -0.2901 2.4595 'International Tables Vol C Tables 4.2.6.8 and 6.1.1.4'
O O 0.0106 0.0060 'International Tables Vol C Tables 4.2.6.8 and 6.1.1.4'
Cl Cl 0.1484 0.1585 'International Tables Vol C Tables 4.2.6.8 and 6.1.1.4'

loop_
_geom_angle_atom_site_label_1
_geom_angle_atom_site_label_2
_geom_angle_atom_site_label_3
_geom_angle
_geom_angle_site_symmetry_1
_geom_angle_site_symmetry_3
N1 Zn1 N1 91.86(5) 3_665 .
N1 Zn1 N1 91.87(5) 3_665 2_655
N1 Zn1 N1 91.86(5) . 2_655
N1 Zn1 Br1 123.94(4) 3_665 .
N1 Zn1 Br1 123.94(4) . .
N1 Zn1 Br1 123.93(4) 2_655 .
N2 B1 N2 108.25(12) 3_665 .
N2 B1 N2 108.24(12) 3_665 2_655
N2 B1 N2 108.25(12) . 2_655
N2 B1 H1 110.67(11) 3_665 .
N2 B1 H1 110.67(11) . .
N2 B1 H1 110.67(11) 2_655 .
C7 N1 N2 104.59(12) . .
C7 N1 Zn1 141.21(11) . .
N2 N1 Zn1 114.12(9) . .
C8 N2 N1 107.55(12) . .
C8 N2 B1 131.95(15) . .
N1 N2 B1 120.48(15) . .
C8 N3 C7 104.07(13) . .
C2 C1 C6 120.07(17) . .
C2 C1 H1A 120.0 . .
C6 C1 H1A 120.0 . .
C3 C2 C1 120.06(17) . .
C3 C2 H2A 120.0 . .
C1 C2 H2A 120.0 . .
C4 C3 C2 120.18(17) . .
C4 C3 H3A 119.9 . .
C2 C3 H3A 119.9 . .
C3 C4 C5 120.20(18) . .
C3 C4 H4A 119.9 . .
C5 C4 H4A 119.9 . .
C6 C5 C4 119.98(17) . .
C6 C5 H5A 120.0 . .
C4 C5 H5A 120.0 . .
C5 C6 C1 119.52(15) . .
C5 C6 C7 120.06(15) . .
C1 C6 C7 120.32(15) . .
N1 C7 N3 112.88(14) . .
N1 C7 C6 123.68(14) . .
N3 C7 C6 123.33(14) . .
N3 C8 N2 110.90(14) . .
N3 C8 C9 124.18(14) . .
N2 C8 C9 124.89(14) . .
C8 C9 H9A 109.5 . .
C8 C9 H9B 109.5 . .
H9A C9 H9B 109.5 . .
C8 C9 H9C 109.5 . .
H9A C9 H9C 109.5 . .
H9B C9 H9C 109.5 . .
C8 C9 H9D 109.5 . .
H9A C9 H9D 141.1 . .
H9B C9 H9D 56.3 . .
H9C C9 H9D 56.3 . .
C8 C9 H9E 109.5 . .
H9A C9 H9E 56.3 . .
H9B C9 H9E 141.1 . .
H9C C9 H9E 56.3 . .
H9D C9 H9E 109.5 . .
C8 C9 H9F 109.5 . .
H9A C9 H9F 56.3 . .
H9B C9 H9F 56.3 . .
H9C C9 H9F 141.1 . .
H9D C9 H9F 109.5 . .
H9E C9 H9F 109.5 . .

loop_
_geom_bond_atom_site_label_1
_geom_bond_atom_site_label_2
_geom_bond_distance
_geom_bond_site_symmetry_2
Zn1 N1 2.0364(13) 3_665
Zn1 N1 2.0364(13) .
Zn1 N1 2.0365(13) 2_655
Zn1 Br1 2.2713(8) .
B1 N2 1.5546(16) 3_665
B1 N2 1.5546(16) .
B1 N2 1.5546(16) 2_655
B1 H1 1.07(3) .
N1 C7 1.330(2) .
N1 N2 1.3793(18) .
N2 C8 1.344(2) .
N3 C8 1.334(2) .
N3 C7 1.354(2) .
C1 C2 1.391(2) .
C1 C6 1.395(2) .
C1 H1A 0.9500 .
C2 C3 1.388(3) .
C2 H2A 0.9500 .
C3 C4 1.380(3) .
C3 H3A 0.9500 .
C4 C5 1.394(2) .
C4 H4A 0.9500 .
C5 C6 1.394(2) .
C5 H5A 0.9500 .
C6 C7 1.474(2) .
C8 C9 1.485(2) .
C9 H9A 0.9800 .
C9 H9B 0.9800 .
C9 H9C 0.9800 .
C9 H9D 0.9800 .
C9 H9E 0.9800 .
C9 H9F 0.9800 .
O1 C10 1.448(19) .
O1 H1B 0.8400 .
C10 H10A 0.9800 .
C10 H10B 0.9800 .
C10 H10C 0.9800 .

loop_
_geom_hbond_atom_site_label_D
_geom_hbond_atom_site_label_H
_geom_hbond_atom_site_label_A
_geom_hbond_distance_DH
_geom_hbond_distance_HA
_geom_hbond_distance_DA
_geom_hbond_angle_DHA
O1 H1B N3 0.84 2.15 2.991(8) 173.4

loop_
_geom_torsion_atom_site_label_1
_geom_torsion_atom_site_label_2
_geom_torsion_atom_site_label_3
_geom_torsion_atom_site_label_4
_geom_torsion
_geom_torsion_site_symmetry_1
N1 Zn1 N1 C7 -137.33(19) 3_665
N1 Zn1 N1 C7 130.74(19) 2_655
Br1 Zn1 N1 C7 -3.30(19) .
N1 Zn1 N1 N2 46.47(8) 3_665
N1 Zn1 N1 N2 -45.46(8) 2_655
Br1 Zn1 N1 N2 -179.50(7) .
C7 N1 N2 C8 -0.07(15) .
Zn1 N1 N2 C8 177.47(10) .
C7 N1 N2 B1 -178.49(10) .
Zn1 N1 N2 B1 -0.95(14) .
N2 B1 N2 C8 124.1(2) 3_665
N2 B1 N2 C8 -118.8(2) 2_655
N2 B1 N2 N1 -57.94(16) 3_665
N2 B1 N2 N1 59.18(16) 2_655
C6 C1 C2 C3 0.6(3) .
C1 C2 C3 C4 -0.4(3) .
C2 C3 C4 C5 -0.2(3) .
C3 C4 C5 C6 0.5(3) .
C4 C5 C6 C1 -0.3(3) .
C4 C5 C6 C7 176.13(16) .
C2 C1 C6 C5 -0.3(3) .
C2 C1 C6 C7 -176.70(16) .
N2 N1 C7 N3 0.55(17) .
Zn1 N1 C7 N3 -175.87(12) .
N2 N1 C7 C6 -175.65(14) .
Zn1 N1 C7 C6 7.9(3) .
C8 N3 C7 N1 -0.80(18) .
C8 N3 C7 C6 175.41(14) .
C5 C6 C7 N1 45.4(2) .
C1 C6 C7 N1 -138.23(16) .
C5 C6 C7 N3 -130.40(17) .
C1 C6 C7 N3 46.0(2) .
C7 N3 C8 N2 0.73(17) .
C7 N3 C8 C9 -177.37(14) .
N1 N2 C8 N3 -0.43(17) .
B1 N2 C8 N3 177.74(11) .
N1 N2 C8 C9 177.66(14) .
B1 N2 C8 C9 -4.2(2) .
